data_2229680
loop_
_publ_author_name
'Qiao, Zhen'
'Liu, Li'
'Wang, Dong'

_publ_section_title
;
 10-Phenyl-6b,7,8,9,9a,10-hexahydro-6<i>H</i>-cyclopenta[4,5]pyrano[3,2-<i>c</i>]chromen-6,9-dione
;
_journal_coeditor_code HG2800
_journal_issue 4
_journal_name_full 'Acta Crystallographica Section E'
_journal_page_first o855
_journal_paper_doi 10.1107/S1600536811006192
_journal_volume 67
_journal_year 2011
_chemical_formula_iupac 'C21 H16 O4'
_chemical_formula_moiety 'C21 H16 O4'
_chemical_formula_sum 'C21 H16 O4'
_chemical_formula_weight 332.34
_chemical_name_common
;
10-Phenyl-6b,7,8,9,9a,10-hexahydro-6<i>H</i>-
cyclopenta[4,5]pyrano[3,2-<i>c</i>]chromen-6,9-dione
;
_chemical_name_systematic
;
16-phenyl-8,17-dioxatetracyclo[8.7.0.0^2,7^.0^11,15^]heptadeca-
1(10),2(7),3,5-tetraene-9,14-dione
;
_space_group_IT_number 14
_symmetry_cell_setting monoclinic
_symmetry_space_group_name_Hall '-P 2yn'
_symmetry_space_group_name_H-M 'P 1 21/n 1'
_atom_sites_solution_hydrogens geom
_atom_sites_solution_primary direct
_atom_sites_solution_secondary difmap
_audit_creation_method SHELXL-97
_cell_angle_alpha 90.00
_cell_angle_beta 91.295(3)
_cell_angle_gamma 90.00
_cell_formula_units_Z 4
_cell_length_a 9.1672(14)
_cell_length_b 8.6538(14)
_cell_length_c 19.899(3)
_cell_measurement_reflns_used 4768
_cell_measurement_temperature 173(2)
_cell_measurement_theta_max 27.49
_cell_measurement_theta_min 1.02
_cell_volume 1578.2(4)
_computing_cell_refinement 'CrystalClear (Rigaku, 2007)'
_computing_data_collection 'CrystalClear (Rigaku, 2007)'
_computing_data_reduction 'CrystalClear (Rigaku, 2007)'
_computing_molecular_graphics 'SHELXL97 (Sheldrick, 2008)'
_computing_publication_material 'SHELXTL (Sheldrick, 2008)'
_computing_structure_refinement 'SHELXL97 (Sheldrick, 2008)'
_computing_structure_solution 'SHELXS97 (Sheldrick, 2008)'
_diffrn_ambient_temperature 173(2)
_diffrn_measured_fraction_theta_full 0.995
_diffrn_measured_fraction_theta_max 0.995
_diffrn_measurement_device_type 'Rigaku Saturn724+ CCD'
_diffrn_measurement_method '\w scans at fixed \c = 45\%'
_diffrn_radiation_monochromator graphite
_diffrn_radiation_source 'sealed tube'
_diffrn_radiation_type MoK\a
_diffrn_radiation_wavelength 0.71073
_diffrn_reflns_av_R_equivalents 0.0299
_diffrn_reflns_av_sigmaI/netI 0.0240
_diffrn_reflns_limit_h_max 11
_diffrn_reflns_limit_h_min -11
_diffrn_reflns_limit_k_max 11
_diffrn_reflns_limit_k_min -10
_diffrn_reflns_limit_l_max 25
_diffrn_reflns_limit_l_min -22
_diffrn_reflns_number 13128
_diffrn_reflns_theta_full 27.48
_diffrn_reflns_theta_max 27.48
_diffrn_reflns_theta_min 3.12
_exptl_absorpt_coefficient_mu 0.097
_exptl_absorpt_correction_T_max 0.9614
_exptl_absorpt_correction_T_min 0.9532
_exptl_absorpt_correction_type numerical
_exptl_absorpt_process_details '(CrystalClear; Rigaku, 2007)'
_exptl_crystal_colour colorless
_exptl_crystal_density_diffrn 1.399
_exptl_crystal_density_method 'not measured'
_exptl_crystal_description block
_exptl_crystal_F_000 696
_exptl_crystal_size_max 0.50
_exptl_crystal_size_mid 0.50
_exptl_crystal_size_min 0.41
_refine_diff_density_max 0.377
_refine_diff_density_min -0.219
_refine_ls_extinction_method none
_refine_ls_goodness_of_fit_ref 1.102
_refine_ls_hydrogen_treatment constr
_refine_ls_matrix_type full
_refine_ls_number_parameters 226
_refine_ls_number_reflns 3608
_refine_ls_number_restraints 0
_refine_ls_restrained_S_all 1.102
_refine_ls_R_factor_all 0.0567
_refine_ls_R_factor_gt 0.0549
_refine_ls_shift/su_max 0.000
_refine_ls_shift/su_mean 0.000
_refine_ls_structure_factor_coef Fsqd
_refine_ls_weighting_details 'calc w=1/[\s^2^(Fo^2^)+(0.0704P)^2^+0.6329P] where P=(Fo^2^+2Fc^2^)/3'
_refine_ls_weighting_scheme calc
_refine_ls_wR_factor_gt 0.1422
_refine_ls_wR_factor_ref 0.1441
_reflns_number_gt 3469
_reflns_number_total 3608
_reflns_threshold_expression I>2\s(I)
_cod_data_source_file hg2800.cif
_cod_data_source_block I
_cod_original_sg_symbol_H-M 'P 21/n'
_cod_database_code 2229680
_cod_database_fobs_code 2229680

loop_
_symmetry_equiv_pos_as_xyz
'x, y, z'
'-x+1/2, y+1/2, -z+1/2'
'-x, -y, -z'
'x-1/2, -y-1/2, z-1/2'

loop_
_atom_site_type_symbol
_atom_site_label
_atom_site_fract_x
_atom_site_fract_y
_atom_site_fract_z
_atom_site_U_iso_or_equiv
_atom_site_adp_type
_atom_site_calc_flag
_atom_site_refinement_flags
_atom_site_occupancy
_atom_site_disorder_assembly
_atom_site_disorder_group
O O1 0.50827(10) 0.14483(13) 0.10143(5) 0.0292(2) Uani d . 1 . .
O O2 0.30494(11) 0.31578(13) -0.06936(5) 0.0342(3) Uani d . 1 . .
O O3 0.21059(14) -0.10952(16) 0.24113(6) 0.0472(3) Uani d . 1 . .
O O4 0.09368(13) 0.21341(18) -0.04206(7) 0.0509(4) Uani d . 1 . .
C C1 0.45295(15) 0.33318(17) -0.05937(7) 0.0293(3) Uani d . 1 . .
C C2 0.52778(18) 0.41320(18) -0.10830(8) 0.0344(3) Uani d . 1 . .
H H2A 0.4773 0.4543 -0.1465 0.041 Uiso calc R 1 . .
C C3 0.67665(18) 0.43206(18) -0.10057(8) 0.0358(3) Uani d . 1 . .
H H3A 0.7289 0.4869 -0.1337 0.043 Uiso calc R 1 . .
C C4 0.75115(17) 0.37144(19) -0.04468(8) 0.0358(3) Uani d . 1 . .
H H4A 0.8538 0.3846 -0.0400 0.043 Uiso calc R 1 . .
C C5 0.67574(16) 0.29218(18) 0.00397(8) 0.0321(3) Uani d . 1 . .
H H5A 0.7267 0.2512 0.0420 0.039 Uiso calc R 1 . .
C C6 0.52458(15) 0.27221(16) -0.00277(7) 0.0268(3) Uani d . 1 . .
C C7 0.43568(15) 0.19240(16) 0.04545(7) 0.0260(3) Uani d . 1 . .
C C8 0.41941(15) 0.10574(17) 0.15850(7) 0.0275(3) Uani d . 1 . .
H H8A 0.3765 0.2025 0.1771 0.033 Uiso calc R 1 . .
C C9 0.29535(15) -0.00278(17) 0.13564(7) 0.0289(3) Uani d . 1 . .
H H9A 0.3352 -0.1037 0.1198 0.035 Uiso calc R 1 . .
C C10 0.18782(18) -0.02793(19) 0.19294(8) 0.0356(3) Uani d . 1 . .
C C11 0.0505(2) 0.0604(3) 0.17786(11) 0.0564(5) Uani d . 1 . .
H H11A 0.0224 0.1227 0.2173 0.068 Uiso calc R 1 . .
H H11B -0.0305 -0.0110 0.1661 0.068 Uiso calc R 1 . .
C C12 0.08425(18) 0.1647(2) 0.11868(9) 0.0412(4) Uani d . 1 . .
H H12A 0.1231 0.2656 0.1342 0.049 Uiso calc R 1 . .
H H12B -0.0039 0.1824 0.0900 0.049 Uiso calc R 1 . .
C C13 0.20060(15) 0.07317(18) 0.08039(7) 0.0308(3) Uani d . 1 . .
H H13A 0.1506 -0.0100 0.0537 0.037 Uiso calc R 1 . .
C C14 0.29132(15) 0.16801(17) 0.03381(7) 0.0285(3) Uani d . 1 . .
C C15 0.22106(16) 0.22987(19) -0.02619(8) 0.0343(3) Uani d . 1 . .
C C16 0.51992(15) 0.03462(17) 0.21074(7) 0.0274(3) Uani d . 1 . .
C C17 0.62801(17) -0.06787(19) 0.19234(8) 0.0360(3) Uani d . 1 . .
H H17A 0.6423 -0.0896 0.1462 0.043 Uiso calc R 1 . .
C C18 0.71543(18) -0.1389(2) 0.24094(9) 0.0440(4) Uani d . 1 . .
H H18A 0.7886 -0.2101 0.2280 0.053 Uiso calc R 1 . .
C C19 0.69637(19) -0.1066(2) 0.30784(9) 0.0453(4) Uani d . 1 . .
H H19A 0.7564 -0.1553 0.3411 0.054 Uiso calc R 1 . .
C C20 0.59009(19) -0.0033(2) 0.32673(8) 0.0413(4) Uani d . 1 . .
H H20A 0.5775 0.0194 0.3729 0.050 Uiso calc R 1 . .
C C21 0.50157(17) 0.06724(18) 0.27822(7) 0.0325(3) Uani d . 1 . .
H H21A 0.4283 0.1380 0.2913 0.039 Uiso calc R 1 . .

loop_
_atom_site_aniso_label
_atom_site_aniso_U_11
_atom_site_aniso_U_22
_atom_site_aniso_U_33
_atom_site_aniso_U_12
_atom_site_aniso_U_13
_atom_site_aniso_U_23
O1 0.0241(5) 0.0389(6) 0.0247(5) -0.0026(4) 0.0003(4) 0.0033(4)
O2 0.0283(5) 0.0438(6) 0.0306(5) 0.0048(4) 0.0013(4) 0.0074(4)
O3 0.0493(7) 0.0534(8) 0.0387(6) -0.0192(6) 0.0001(5) 0.0139(5)
O4 0.0280(6) 0.0765(10) 0.0478(7) -0.0013(6) -0.0061(5) 0.0182(6)
C1 0.0289(7) 0.0296(7) 0.0295(7) 0.0032(5) 0.0043(5) -0.0011(5)
C2 0.0418(8) 0.0309(7) 0.0307(7) 0.0054(6) 0.0077(6) 0.0029(6)
C3 0.0416(8) 0.0309(7) 0.0356(8) -0.0024(6) 0.0145(6) 0.0004(6)
C4 0.0303(7) 0.0372(8) 0.0402(8) -0.0051(6) 0.0093(6) -0.0060(6)
C5 0.0281(7) 0.0369(8) 0.0315(7) -0.0019(6) 0.0028(5) -0.0040(6)
C6 0.0261(7) 0.0279(7) 0.0264(6) 0.0002(5) 0.0044(5) -0.0029(5)
C7 0.0256(6) 0.0274(7) 0.0251(6) 0.0016(5) 0.0007(5) -0.0012(5)
C8 0.0263(6) 0.0307(7) 0.0256(6) -0.0004(5) 0.0042(5) -0.0006(5)
C9 0.0291(7) 0.0273(7) 0.0303(7) -0.0015(5) 0.0017(5) -0.0004(5)
C10 0.0367(8) 0.0374(8) 0.0327(7) -0.0132(6) 0.0032(6) 0.0016(6)
C11 0.0377(9) 0.0749(14) 0.0572(11) 0.0069(9) 0.0193(8) 0.0207(10)
C12 0.0290(7) 0.0491(10) 0.0460(9) 0.0061(7) 0.0093(6) 0.0064(7)
C13 0.0251(7) 0.0342(7) 0.0332(7) -0.0023(5) 0.0004(5) 0.0018(6)
C14 0.0261(7) 0.0326(7) 0.0269(6) 0.0019(5) 0.0023(5) 0.0009(5)
C15 0.0266(7) 0.0431(9) 0.0333(7) 0.0032(6) 0.0009(6) 0.0046(6)
C16 0.0270(6) 0.0284(7) 0.0267(7) -0.0024(5) 0.0001(5) -0.0003(5)
C17 0.0346(8) 0.0390(8) 0.0345(8) 0.0058(6) 0.0007(6) -0.0031(6)
C18 0.0330(8) 0.0438(9) 0.0550(10) 0.0062(7) -0.0019(7) 0.0089(8)
C19 0.0363(8) 0.0534(10) 0.0456(9) -0.0102(7) -0.0133(7) 0.0196(8)
C20 0.0456(9) 0.0494(10) 0.0288(7) -0.0187(8) -0.0053(6) 0.0039(7)
C21 0.0363(8) 0.0328(7) 0.0287(7) -0.0073(6) 0.0031(6) -0.0022(6)

loop_
_atom_type_symbol
_atom_type_description
_atom_type_scat_dispersion_real
_atom_type_scat_dispersion_imag
_atom_type_scat_source
C C 0.0033 0.0016 'International Tables Vol C Tables 4.2.6.8 and 6.1.1.4'
H H 0.0000 0.0000 'International Tables Vol C Tables 4.2.6.8 and 6.1.1.4'
O O 0.0106 0.0060 'International Tables Vol C Tables 4.2.6.8 and 6.1.1.4'

loop_
_geom_angle_atom_site_label_1
_geom_angle_atom_site_label_2
_geom_angle_atom_site_label_3
_geom_angle_site_symmetry_1
_geom_angle_site_symmetry_3
_geom_angle
_geom_angle_publ_flag
C7 O1 C8 . . 116.22(10) ?
C1 O2 C15 . . 121.99(11) ?
O2 C1 C2 . . 117.04(13) ?
O2 C1 C6 . . 121.37(12) ?
C2 C1 C6 . . 121.59(14) ?
C3 C2 C1 . . 118.94(14) ?
C3 C2 H2A . . 120.5 ?
C1 C2 H2A . . 120.5 ?
C2 C3 C4 . . 120.66(14) ?
C2 C3 H3A . . 119.7 ?
C4 C3 H3A . . 119.7 ?
C5 C4 C3 . . 120.06(14) ?
C5 C4 H4A . . 120.0 ?
C3 C4 H4A . . 120.0 ?
C4 C5 C6 . . 120.20(14) ?
C4 C5 H5A . . 119.9 ?
C6 C5 H5A . . 119.9 ?
C1 C6 C5 . . 118.54(13) ?
C1 C6 C7 . . 116.98(12) ?
C5 C6 C7 . . 124.48(13) ?
O1 C7 C14 . . 123.74(13) ?
O1 C7 C6 . . 114.72(12) ?
C14 C7 C6 . . 121.54(13) ?
O1 C8 C16 . . 106.85(11) ?
O1 C8 C9 . . 109.60(11) ?
C16 C8 C9 . . 113.09(12) ?
O1 C8 H8A . . 109.1 ?
C16 C8 H8A . . 109.1 ?
C9 C8 H8A . . 109.1 ?
C13 C9 C8 . . 110.72(12) ?
C13 C9 C10 . . 103.28(12) ?
C8 C9 C10 . . 110.45(12) ?
C13 C9 H9A . . 110.7 ?
C8 C9 H9A . . 110.7 ?
C10 C9 H9A . . 110.7 ?
O3 C10 C11 . . 126.03(15) ?
O3 C10 C9 . . 124.73(16) ?
C11 C10 C9 . . 109.21(13) ?
C10 C11 C12 . . 105.83(13) ?
C10 C11 H11A . . 110.6 ?
C12 C11 H11A . . 110.6 ?
C10 C11 H11B . . 110.6 ?
C12 C11 H11B . . 110.6 ?
H11A C11 H11B . . 108.7 ?
C11 C12 C13 . . 103.48(14) ?
C11 C12 H12A . . 111.1 ?
C13 C12 H12A . . 111.1 ?
C11 C12 H12B . . 111.1 ?
C13 C12 H12B . . 111.1 ?
H12A C12 H12B . . 109.0 ?
C14 C13 C9 . . 111.33(12) ?
C14 C13 C12 . . 114.99(13) ?
C9 C13 C12 . . 104.62(12) ?
C14 C13 H13A . . 108.6 ?
C9 C13 H13A . . 108.6 ?
C12 C13 H13A . . 108.6 ?
C7 C14 C15 . . 119.90(13) ?
C7 C14 C13 . . 122.11(13) ?
C15 C14 C13 . . 117.96(13) ?
O4 C15 O2 . . 116.59(14) ?
O4 C15 C14 . . 125.49(15) ?
O2 C15 C14 . . 117.93(13) ?
C17 C16 C21 . . 119.32(14) ?
C17 C16 C8 . . 120.64(13) ?
C21 C16 C8 . . 120.00(13) ?
C16 C17 C18 . . 120.36(15) ?
C16 C17 H17A . . 119.8 ?
C18 C17 H17A . . 119.8 ?
C19 C18 C17 . . 120.06(17) ?
C19 C18 H18A . . 120.0 ?
C17 C18 H18A . . 120.0 ?
C18 C19 C20 . . 120.08(15) ?
C18 C19 H19A . . 120.0 ?
C20 C19 H19A . . 120.0 ?
C19 C20 C21 . . 120.03(15) ?
C19 C20 H20A . . 120.0 ?
C21 C20 H20A . . 120.0 ?
C16 C21 C20 . . 120.14(15) ?
C16 C21 H21A . . 119.9 ?
C20 C21 H21A . . 119.9 ?

loop_
_geom_bond_atom_site_label_1
_geom_bond_atom_site_label_2
_geom_bond_site_symmetry_2
_geom_bond_distance
_geom_bond_publ_flag
O1 C7 . 1.3491(17) ?
O1 C8 . 1.4524(16) ?
O2 C1 . 1.3751(17) ?
O2 C15 . 1.3828(18) ?
O3 C10 . 1.205(2) ?
O4 C15 . 1.2112(19) ?
C1 C2 . 1.389(2) ?
C1 C6 . 1.394(2) ?
C2 C3 . 1.380(2) ?
C2 H2A . 0.9500 ?
C3 C4 . 1.394(2) ?
C3 H3A . 0.9500 ?
C4 C5 . 1.384(2) ?
C4 H4A . 0.9500 ?
C5 C6 . 1.3999(19) ?
C5 H5A . 0.9500 ?
C6 C7 . 1.4483(19) ?
C7 C14 . 1.3548(19) ?
C8 C16 . 1.5050(19) ?
C8 C9 . 1.5359(19) ?
C8 H8A . 1.0000 ?
C9 C13 . 1.534(2) ?
C9 C10 . 1.540(2) ?
C9 H9A . 1.0000 ?
C10 C11 . 1.498(3) ?
C11 C12 . 1.521(3) ?
C11 H11A . 0.9900 ?
C11 H11B . 0.9900 ?
C12 C13 . 1.543(2) ?
C12 H12A . 0.9900 ?
C12 H12B . 0.9900 ?
C13 C14 . 1.503(2) ?
C13 H13A . 1.0000 ?
C14 C15 . 1.446(2) ?
C16 C17 . 1.385(2) ?
C16 C21 . 1.386(2) ?
C17 C18 . 1.386(2) ?
C17 H17A . 0.9500 ?
C18 C19 . 1.375(3) ?
C18 H18A . 0.9500 ?
C19 C20 . 1.380(3) ?
C19 H19A . 0.9500 ?
C20 C21 . 1.388(2) ?
C20 H20A . 0.9500 ?
C21 H21A . 0.9500 ?

loop_
_geom_hbond_atom_site_label_D
_geom_hbond_atom_site_label_H
_geom_hbond_atom_site_label_A
_geom_hbond_site_symmetry_A
_geom_hbond_distance_DH
_geom_hbond_distance_HA
_geom_hbond_distance_DA
_geom_hbond_angle_DHA
C8 H8A O3 2 1.00 2.45 3.4042(19) 160
C17 H17A O2 3_655 0.95 2.54 3.322(2) 140

loop_
_geom_torsion_atom_site_label_1
_geom_torsion_atom_site_label_2
_geom_torsion_atom_site_label_3
_geom_torsion_atom_site_label_4
_geom_torsion_site_symmetry_1
_geom_torsion_site_symmetry_2
_geom_torsion_site_symmetry_3
_geom_torsion_site_symmetry_4
_geom_torsion
_geom_torsion_publ_flag
C15 O2 C1 C2 . . . . 175.79(14) ?
C15 O2 C1 C6 . . . . -3.8(2) ?
O2 C1 C2 C3 . . . . -179.40(13) ?
C6 C1 C2 C3 . . . . 0.2(2) ?
C1 C2 C3 C4 . . . . 0.2(2) ?
C2 C3 C4 C5 . . . . -0.4(2) ?
C3 C4 C5 C6 . . . . 0.1(2) ?
O2 C1 C6 C5 . . . . 179.16(13) ?
C2 C1 C6 C5 . . . . -0.4(2) ?
O2 C1 C6 C7 . . . . -1.1(2) ?
C2 C1 C6 C7 . . . . 179.32(13) ?
C4 C5 C6 C1 . . . . 0.3(2) ?
C4 C5 C6 C7 . . . . -179.48(14) ?
C8 O1 C7 C14 . . . . -17.6(2) ?
C8 O1 C7 C6 . . . . 162.78(12) ?
C1 C6 C7 O1 . . . . -175.67(12) ?
C5 C6 C7 O1 . . . . 4.1(2) ?
C1 C6 C7 C14 . . . . 4.7(2) ?
C5 C6 C7 C14 . . . . -175.52(14) ?
C7 O1 C8 C16 . . . . 171.88(11) ?
C7 O1 C8 C9 . . . . 49.00(16) ?
O1 C8 C9 C13 . . . . -58.49(15) ?
C16 C8 C9 C13 . . . . -177.59(11) ?
O1 C8 C9 C10 . . . . -172.27(12) ?
C16 C8 C9 C10 . . . . 68.63(15) ?
C13 C9 C10 O3 . . . . 165.87(15) ?
C8 C9 C10 O3 . . . . -75.70(19) ?
C13 C9 C10 C11 . . . . -12.28(18) ?
C8 C9 C10 C11 . . . . 106.14(16) ?
O3 C10 C11 C12 . . . . 170.98(17) ?
C9 C10 C11 C12 . . . . -10.9(2) ?
C10 C11 C12 C13 . . . . 29.6(2) ?
C8 C9 C13 C14 . . . . 36.94(16) ?
C10 C9 C13 C14 . . . . 155.18(12) ?
C8 C9 C13 C12 . . . . -87.86(14) ?
C10 C9 C13 C12 . . . . 30.38(15) ?
C11 C12 C13 C14 . . . . -159.98(15) ?
C11 C12 C13 C9 . . . . -37.54(17) ?
O1 C7 C14 C15 . . . . 176.95(13) ?
C6 C7 C14 C15 . . . . -3.5(2) ?
O1 C7 C14 C13 . . . . -5.1(2) ?
C6 C7 C14 C13 . . . . 174.40(13) ?
C9 C13 C14 C7 . . . . -6.2(2) ?
C12 C13 C14 C7 . . . . 112.55(16) ?
C9 C13 C14 C15 . . . . 171.73(13) ?
C12 C13 C14 C15 . . . . -69.51(18) ?
C1 O2 C15 O4 . . . . -175.20(15) ?
C1 O2 C15 C14 . . . . 5.1(2) ?
C7 C14 C15 O4 . . . . 178.92(16) ?
C13 C14 C15 O4 . . . . 0.9(3) ?
C7 C14 C15 O2 . . . . -1.4(2) ?
C13 C14 C15 O2 . . . . -179.35(13) ?
O1 C8 C16 C17 . . . . -40.89(18) ?
C9 C8 C16 C17 . . . . 79.79(17) ?
O1 C8 C16 C21 . . . . 141.38(13) ?
C9 C8 C16 C21 . . . . -97.94(15) ?
C21 C16 C17 C18 . . . . 1.0(2) ?
C8 C16 C17 C18 . . . . -176.74(15) ?
C16 C17 C18 C19 . . . . -0.8(3) ?
C17 C18 C19 C20 . . . . 0.1(3) ?
C18 C19 C20 C21 . . . . 0.4(3) ?
C17 C16 C21 C20 . . . . -0.5(2) ?
C8 C16 C21 C20 . . . . 177.23(13) ?
C19 C20 C21 C16 . . . . -0.2(2) ?
